data_4509786
loop_
_publ_author_name
'Thu\'ery, Pierre'

_publ_section_title
;
 A Nanosized Uranyl Camphorate Cage and its Use as a Building Unit in a
 Metal&#x2212;Organic Framework
;
_journal_issue 11
_journal_name_full 'Crystal Growth &amp; Design'
_journal_page_first 4592
_journal_paper_doi 10.1021/cg900851s
_journal_volume 9
_journal_year 2009
_chemical_absolute_configuration ad
_chemical_formula_sum 'C120 H224 Ba4 O92 U8'
_chemical_formula_weight 5592.59
_space_group_IT_number 79
_symmetry_cell_setting tetragonal
_symmetry_space_group_name_Hall 'I 4'
_symmetry_space_group_name_H-M 'I 4'
_atom_sites_solution_hydrogens geom
_atom_sites_solution_primary direct
_atom_sites_solution_secondary difmap
_audit_creation_method SHELXL-97
_cell_angle_alpha 90.00
_cell_angle_beta 90.00
_cell_angle_gamma 90.00
_cell_formula_units_Z 2
_cell_length_a 17.7501(5)
_cell_length_b 17.7501(5)
_cell_length_c 33.4349(12)
_cell_measurement_reflns_used 101122
_cell_measurement_temperature 150(2)
_cell_measurement_theta_max 25.68
_cell_measurement_theta_min 2.93
_cell_volume 10534.2(6)
_computing_cell_refinement 'HKL2000 (Otwinowski & Minor, 1997)'
_computing_data_collection 'COLLECT (Hooft, 1998)'
_computing_data_reduction 'HKL2000 (Otwinowski & Minor, 1997)'
_computing_molecular_graphics 'SHELXTL (Sheldrick, 1999)'
_computing_publication_material 'SHELXTL (Sheldrick, 1999); PLATON (Spek, 2003)'
_computing_structure_refinement 'SHELXL-97 (Sheldrick, 1997)'
_computing_structure_solution 'SHELXS-97 (Sheldrick, 1997)'
_diffrn_ambient_temperature 150(2)
_diffrn_measured_fraction_theta_full 0.997
_diffrn_measured_fraction_theta_max 0.997
_diffrn_measurement_device_type 'Nonius Kappa-CCD area-detector diffractometer'
_diffrn_measurement_method 'two \f and two \w scans with 2\% steps (265 frames)'
_diffrn_radiation_monochromator graphite
_diffrn_radiation_source 'fine-focus sealed tube'
_diffrn_radiation_type MoK\a
_diffrn_radiation_wavelength 0.71073
_diffrn_reflns_av_R_equivalents 0.0475
_diffrn_reflns_av_sigmaI/netI 0.0625
_diffrn_reflns_limit_h_max 21
_diffrn_reflns_limit_h_min -21
_diffrn_reflns_limit_k_max 15
_diffrn_reflns_limit_k_min -15
_diffrn_reflns_limit_l_max 39
_diffrn_reflns_limit_l_min -40
_diffrn_reflns_number 101122
_diffrn_reflns_theta_full 25.68
_diffrn_reflns_theta_max 25.68
_diffrn_reflns_theta_min 2.93
_diffrn_standards_decay_% 0
_diffrn_standards_interval_time 0
_diffrn_standards_number 0
_exptl_absorpt_coefficient_mu 6.939
_exptl_absorpt_correction_T_max 0.500
_exptl_absorpt_correction_T_min 0.384
_exptl_absorpt_correction_type multi-scan
_exptl_absorpt_process_details 'SCALEPACK (Otwinowski & Minor, 1997)'
_exptl_crystal_colour 'translucent light yellow'
_exptl_crystal_density_diffrn 1.763
_exptl_crystal_density_method 'not measured'
_exptl_crystal_description parallelepiped
_exptl_crystal_F_000 5280
_exptl_crystal_size_max 0.16
_exptl_crystal_size_mid 0.13
_exptl_crystal_size_min 0.10
_refine_diff_density_max 1.723
_refine_diff_density_min -1.233
_refine_diff_density_rms 0.151
_refine_ls_abs_structure_details 'Flack H D (1983), Acta Cryst. A39, 876-881'
_refine_ls_abs_structure_Flack 0.043(13)
_refine_ls_extinction_method none
_refine_ls_goodness_of_fit_ref 1.022
_refine_ls_hydrogen_treatment constr
_refine_ls_matrix_type full
_refine_ls_number_parameters 529
_refine_ls_number_reflns 9982
_refine_ls_number_restraints 49
_refine_ls_restrained_S_all 1.027
_refine_ls_R_factor_all 0.0793
_refine_ls_R_factor_gt 0.0499
_refine_ls_shift/su_max 0.001
_refine_ls_shift/su_mean 0.000
_refine_ls_structure_factor_coef Fsqd
_refine_ls_weighting_details 'calc w=1/[\s^2^(Fo^2^)+(0.0733P)^2^] where P=(Fo^2^+2Fc^2^)/3'
_refine_ls_weighting_scheme calc
_refine_ls_wR_factor_gt 0.1246
_refine_ls_wR_factor_ref 0.1345
_reflns_number_gt 6953
_reflns_number_total 9982
_reflns_threshold_expression >2sigma(I)
_cod_data_source_file cg900851ssup1.cif
_cod_data_source_block 2
_cod_database_code 4509786

loop_
_symmetry_equiv_pos_as_xyz
'x, y, z'
'-x, -y, z'
'-y, x, z'
'y, -x, z'
'x+1/2, y+1/2, z+1/2'
'-x+1/2, -y+1/2, z+1/2'
'-y+1/2, x+1/2, z+1/2'
'y+1/2, -x+1/2, z+1/2'

loop_
_atom_site_label
_atom_site_type_symbol
_atom_site_fract_x
_atom_site_fract_y
_atom_site_fract_z
_atom_site_U_iso_or_equiv
_atom_site_adp_type
_atom_site_occupancy
_atom_site_symmetry_multiplicity
_atom_site_calc_flag
_atom_site_refinement_flags
U1 U 0.32365(3) 0.15306(3) 0.082330(12) 0.04155(16) Uani 1 1 d .
U2 U 0.32929(3) 0.14946(3) -0.196349(12) 0.04498(17) Uani 1 1 d .
Ba1 Ba 0.5000 0.0000 -0.13124(10) 0.0539(10) Uani 1 2 d S
Ba2 Ba 0.0000 0.0000 0.12354(6) 0.0497(5) Uani 1 4 d S
Ba3 Ba 0.5000 0.5000 0.27199(8) 0.0699(7) Uani 1 4 d S
O1 O 0.3495(7) 0.2207(6) 0.0469(3) 0.062(3) Uani 1 1 d .
O2 O 0.2939(6) 0.0856(6) 0.1167(3) 0.052(3) Uani 1 1 d .
O3 O 0.3566(7) 0.2182(7) -0.1616(3) 0.064(3) Uani 1 1 d .
O4 O 0.3008(8) 0.0794(7) -0.2317(3) 0.069(4) Uani 1 1 d .
O5 O 0.2318(6) 0.1062(7) 0.0347(3) 0.054(3) Uani 1 1 d .
O6 O 0.3398(6) 0.0567(6) 0.0293(3) 0.044(2) Uani 1 1 d .
O7 O 0.3499(6) 0.0525(6) -0.1436(3) 0.050(3) Uani 1 1 d .
O8 O 0.2325(6) 0.0981(6) -0.1509(3) 0.055(3) Uani 1 1 d .
O9 O 0.4533(5) 0.1055(5) 0.0818(3) 0.045(2) Uani 1 1 d .
O10 O 0.4263(6) 0.1873(7) 0.1278(4) 0.061(3) Uani 1 1 d .
O11 O 0.7448(6) 0.2876(6) 0.1284(4) 0.054(3) Uani 1 1 d .
O12 O 0.7869(7) 0.2014(7) 0.0894(4) 0.073(4) Uani 1 1 d .
O13 O 0.2050(6) 0.2074(7) -0.2055(4) 0.066(3) Uani 1 1 d .
O14 O 0.2987(6) 0.2535(6) -0.2414(3) 0.050(3) Uani 1 1 d .
O15 O 0.1868(7) 0.5669(7) -0.2398(3) 0.061(3) Uani 1 1 d .
O16 O 0.0946(6) 0.5426(7) -0.1953(4) 0.071(3) Uani 1 1 d .
O17 O 0.5284(10) 0.1522(10) -0.0987(6) 0.055(5) Uani 0.50 1 d PU
O18 O 0.4798(12) -0.0956(14) -0.0525(11) 0.108(7) Uani 0.50 1 d PU
O19 O -0.0154(12) 0.1491(11) 0.1539(6) 0.065(6) Uani 1 1 d .
O20 O -0.0958(6) 0.0876(6) 0.0771(3) 0.056(2) Uani 1 1 d .
O21 O 0.3625(10) 0.4608(10) 0.2306(6) 0.049(5) Uani 1 1 d .
O22 O 0.4162(10) 0.3922(10) 0.3198(4) 0.105(5) Uani 1 1 d .
O23 O 0.5000 0.0000 0.0116(5) 0.067(5) Uani 1 2 d SU
O24 O 0.4211(8) 0.3343(8) -0.2754(4) 0.116(5) Uani 1 1 d .
O25 O 0.0829(9) 0.0310(8) 0.3875(5) 0.042(4) Uani 0.50 1 d PU
C1 C 0.2520(10) 0.0252(10) -0.0222(4) 0.054(4) Uani 1 1 d .
C2 C 0.2575(6) 0.0807(6) -0.0594(5) 0.044(3) Uani 1 1 d .
C3 C 0.2534(8) 0.0205(7) -0.0941(4) 0.034(3) Uani 1 1 d .
H3 H 0.2013 0.0041 -0.0982 0.041 Uiso 1 1 calc R
C4 C 0.3014(9) -0.0450(8) -0.0800(4) 0.043(4) Uani 1 1 d .
H4A H 0.3527 -0.0400 -0.0897 0.052 Uiso 1 1 calc R
H4B H 0.2809 -0.0924 -0.0896 0.052 Uiso 1 1 calc R
C5 C 0.2994(11) -0.0421(11) -0.0340(5) 0.068(5) Uani 1 1 d .
H5A H 0.2775 -0.0880 -0.0233 0.082 Uiso 1 1 calc R
H5B H 0.3500 -0.0369 -0.0234 0.082 Uiso 1 1 calc R
C6 C 0.2745(8) 0.0637(8) 0.0172(5) 0.041(4) Uani 1 1 d .
C7 C 0.2832(9) 0.0550(8) -0.1309(4) 0.046(4) Uani 1 1 d .
C8 C 0.1657(8) 0.0021(9) -0.0154(4) 0.060(4) Uani 1 1 d .
H8A H 0.1410 0.0404 0.0000 0.090 Uiso 1 1 calc R
H8B H 0.1634 -0.0449 -0.0013 0.090 Uiso 1 1 calc R
H8C H 0.1411 -0.0030 -0.0408 0.090 Uiso 1 1 calc R
C9 C 0.1929(8) 0.1382(8) -0.0620(5) 0.070(4) Uani 1 1 d .
H9A H 0.1960 0.1724 -0.0398 0.105 Uiso 1 1 calc R
H9B H 0.1454 0.1122 -0.0612 0.105 Uiso 1 1 calc R
H9C H 0.1968 0.1659 -0.0866 0.105 Uiso 1 1 calc R
C10 C 0.3285(7) 0.1197(7) -0.0548(7) 0.065(4) Uani 1 1 d .
H10A H 0.3272 0.1497 -0.0309 0.097 Uiso 1 1 calc R
H10B H 0.3368 0.1517 -0.0775 0.097 Uiso 1 1 calc R
H10C H 0.3686 0.0836 -0.0529 0.097 Uiso 1 1 calc R
C11 C 0.5507(7) 0.1345(8) 0.1310(4) 0.056(4) Uani 1 1 d .
C12 C 0.6134(8) 0.1617(8) 0.1029(4) 0.057(6) Uani 1 1 d U
C13 C 0.6779(8) 0.1695(7) 0.1323(4) 0.051(4) Uani 1 1 d .
H13 H 0.6976 0.1179 0.1317 0.062 Uiso 1 1 d R
C14 C 0.6492(10) 0.1926(13) 0.1736(5) 0.077(6) Uani 1 1 d .
H14A H 0.6706 0.1612 0.1945 0.093 Uiso 1 1 calc R
H14B H 0.6606 0.2450 0.1793 0.093 Uiso 1 1 calc R
C15 C 0.5628(11) 0.1797(11) 0.1697(4) 0.104(7) Uani 1 1 d .
H15A H 0.5365 0.2276 0.1682 0.125 Uiso 1 1 calc R
H15B H 0.5439 0.1519 0.1926 0.125 Uiso 1 1 calc R
C16 C 0.4729(8) 0.1412(11) 0.1139(4) 0.053(4) Uani 1 1 d .
C17 C 0.7387(8) 0.2248(9) 0.1163(5) 0.053(4) Uani 1 1 d .
C18 C 0.5694(12) 0.0582(7) 0.1384(5) 0.124(8) Uani 1 1 d .
H18A H 0.5616 0.0292 0.1146 0.186 Uiso 1 1 d R
H18B H 0.6214 0.0556 0.1461 0.186 Uiso 1 1 d R
H18C H 0.5386 0.0383 0.1596 0.186 Uiso 1 1 d R
C19 C 0.5925(9) 0.2411(8) 0.0897(6) 0.065(5) Uani 1 1 d .
H19A H 0.5781 0.2703 0.1126 0.098 Uiso 1 1 calc R
H19B H 0.5511 0.2387 0.0712 0.098 Uiso 1 1 calc R
H19C H 0.6350 0.2642 0.0769 0.098 Uiso 1 1 calc R
C20 C 0.6453(15) 0.1170(14) 0.0675(4) 0.087(13) Uani 1 1 d U
H20A H 0.6828 0.1466 0.0541 0.131 Uiso 1 1 calc R
H20B H 0.6054 0.1052 0.0492 0.131 Uiso 1 1 calc R
H20C H 0.6676 0.0712 0.0771 0.131 Uiso 1 1 calc R
C21 C 0.1776(10) 0.3132(9) -0.2465(5) 0.057(4) Uani 1 1 d .
C22 C 0.1653(10) 0.3793(10) -0.2175(4) 0.077(6) Uani 1 1 d .
C23 C 0.1264(8) 0.4438(7) -0.2424(4) 0.041(3) Uani 1 1 d .
H23 H 0.0720 0.4347 -0.2413 0.049 Uiso 1 1 calc R
C24 C 0.1511(11) 0.4271(9) -0.2849(5) 0.080(5) Uani 1 1 d U
H24A H 0.1798 0.4691 -0.2956 0.096 Uiso 1 1 calc R
H24B H 0.1075 0.4192 -0.3019 0.096 Uiso 1 1 calc R
C25 C 0.2001(15) 0.3558(11) -0.2839(7) 0.093(7) Uani 1 1 d U
H25A H 0.1911 0.3252 -0.3075 0.111 Uiso 1 1 calc R
H25B H 0.2531 0.3690 -0.2830 0.111 Uiso 1 1 calc R
C26 C 0.2293(11) 0.2552(10) -0.2302(5) 0.058(5) Uani 1 1 d .
C27 C 0.1402(10) 0.5199(8) -0.2239(5) 0.053(4) Uani 1 1 d .
C28 C 0.0994(14) 0.2761(15) -0.2573(8) 0.144(9) Uani 1 1 d .
H28A H 0.0754 0.2587 -0.2333 0.215 Uiso 1 1 calc R
H28B H 0.1074 0.2342 -0.2750 0.215 Uiso 1 1 calc R
H28C H 0.0679 0.3127 -0.2702 0.215 Uiso 1 1 calc R
C29 C 0.1182(12) 0.3614(12) -0.1812(5) 0.094(7) Uani 1 1 d .
H29A H 0.1382 0.3177 -0.1680 0.141 Uiso 1 1 calc R
H29B H 0.0672 0.3515 -0.1894 0.141 Uiso 1 1 calc R
H29C H 0.1189 0.4034 -0.1632 0.141 Uiso 1 1 calc R
C30 C 0.2432(10) 0.4072(12) -0.1963(8) 0.085(6) Uani 1 1 d .
H30A H 0.2327 0.4493 -0.1791 0.127 Uiso 1 1 calc R
H30B H 0.2786 0.4221 -0.2165 0.127 Uiso 1 1 calc R
H30C H 0.2640 0.3667 -0.1808 0.127 Uiso 1 1 calc R

loop_
_atom_site_aniso_label
_atom_site_aniso_U_11
_atom_site_aniso_U_22
_atom_site_aniso_U_33
_atom_site_aniso_U_23
_atom_site_aniso_U_13
_atom_site_aniso_U_12
U1 0.0402(3) 0.0365(3) 0.0479(4) -0.0070(3) -0.0036(3) 0.0034(2)
U2 0.0495(4) 0.0463(3) 0.0391(3) 0.0076(3) 0.0032(3) 0.0013(3)
Ba1 0.0413(19) 0.079(3) 0.0419(19) 0.000 0.000 0.0163(18)
Ba2 0.0452(7) 0.0452(7) 0.0586(10) 0.000 0.000 0.000
Ba3 0.0530(8) 0.0530(8) 0.1038(17) 0.000 0.000 0.000
O1 0.080(8) 0.036(6) 0.070(8) 0.009(5) -0.015(6) 0.005(5)
O2 0.043(6) 0.050(6) 0.064(7) -0.007(5) 0.025(5) -0.006(5)
O3 0.075(8) 0.068(8) 0.050(6) 0.020(6) -0.013(6) -0.006(6)
O4 0.100(10) 0.058(7) 0.050(7) 0.016(5) 0.033(6) -0.005(6)
O5 0.051(7) 0.081(8) 0.030(5) -0.027(5) -0.014(5) -0.003(6)
O6 0.053(7) 0.043(6) 0.036(5) -0.012(4) -0.009(5) 0.009(5)
O7 0.031(5) 0.067(7) 0.052(6) 0.016(5) 0.010(5) 0.003(5)
O8 0.046(6) 0.052(7) 0.067(7) 0.019(5) -0.007(5) 0.007(5)
O9 0.032(5) 0.057(6) 0.046(5) -0.020(5) 0.001(5) 0.006(4)
O10 0.032(6) 0.081(8) 0.069(7) -0.020(7) -0.009(5) 0.019(6)
O11 0.034(6) 0.046(6) 0.082(7) -0.006(6) 0.015(5) -0.007(5)
O12 0.073(6) 0.064(6) 0.083(7) -0.024(6) 0.028(6) -0.014(5)
O13 0.050(6) 0.068(7) 0.079(8) 0.043(6) 0.010(6) 0.015(5)
O14 0.049(6) 0.060(7) 0.042(5) 0.030(5) 0.014(5) -0.003(5)
O15 0.070(8) 0.053(7) 0.059(7) -0.009(6) 0.023(6) 0.011(6)
O16 0.060(7) 0.078(8) 0.077(7) -0.006(8) 0.012(7) -0.015(6)
O17 0.053(8) 0.046(8) 0.066(8) 0.013(7) 0.013(7) 0.006(7)
O18 0.089(10) 0.127(11) 0.108(11) -0.015(9) 0.003(9) 0.020(8)
O19 0.067(9) 0.050(9) 0.078(9) -0.028(7) -0.044(7) 0.006(7)
O20 0.055(6) 0.050(5) 0.063(6) 0.008(5) 0.002(5) 0.010(4)
O21 0.031(7) 0.048(8) 0.068(8) -0.005(7) -0.003(7) -0.001(6)
O22 0.093(8) 0.109(9) 0.112(8) -0.023(7) 0.003(6) -0.012(7)
O23 0.060(8) 0.081(8) 0.062(8) 0.000 0.000 0.015(7)
O24 0.105(8) 0.109(8) 0.133(8) 0.028(7) 0.023(7) -0.018(7)
O25 0.035(7) 0.028(7) 0.062(8) -0.001(6) 0.022(6) 0.015(6)
C1 0.074(12) 0.046(9) 0.041(8) 0.001(7) -0.011(8) 0.006(8)
C2 0.049(6) 0.048(6) 0.035(6) -0.004(7) -0.014(8) 0.005(5)
C3 0.043(8) 0.030(7) 0.029(7) -0.001(5) 0.003(6) 0.001(6)
C4 0.058(9) 0.034(7) 0.038(8) 0.007(6) 0.008(6) 0.009(6)
C5 0.069(9) 0.075(9) 0.060(8) -0.005(7) -0.004(7) 0.012(7)
C6 0.037(8) 0.029(7) 0.056(9) -0.002(6) -0.017(7) 0.016(6)
C7 0.060(10) 0.040(8) 0.036(8) -0.012(6) -0.012(7) -0.011(7)
C8 0.056(7) 0.068(7) 0.056(6) -0.021(6) 0.011(6) -0.013(6)
C9 0.072(7) 0.072(7) 0.066(8) -0.012(7) 0.005(7) 0.031(6)
C10 0.081(9) 0.060(7) 0.053(7) -0.007(12) 0.003(11) -0.038(7)
C11 0.043(9) 0.065(11) 0.060(10) -0.014(8) 0.012(7) 0.001(8)
C12 0.053(9) 0.064(9) 0.054(9) -0.010(8) 0.002(8) -0.007(8)
C13 0.047(9) 0.016(6) 0.091(13) 0.010(7) 0.019(8) 0.003(6)
C14 0.072(9) 0.092(9) 0.067(9) 0.008(7) 0.016(7) -0.016(7)
C15 0.092(10) 0.129(11) 0.091(9) -0.008(8) -0.005(8) 0.010(8)
C16 0.037(9) 0.073(12) 0.050(9) -0.007(8) 0.004(7) -0.007(8)
C17 0.034(8) 0.043(9) 0.082(13) -0.025(8) -0.001(8) 0.008(7)
C18 0.123(11) 0.112(11) 0.137(11) 0.000(8) -0.033(9) 0.008(9)
C19 0.053(10) 0.087(13) 0.055(10) 0.034(9) 0.009(8) -0.009(9)
C20 0.091(15) 0.083(15) 0.088(15) -0.025(9) 0.006(9) 0.006(9)
C21 0.062(10) 0.044(9) 0.066(11) 0.016(8) -0.016(8) 0.014(8)
C22 0.112(15) 0.054(10) 0.064(11) -0.012(9) -0.017(10) 0.031(10)
C23 0.041(8) 0.042(8) 0.040(7) -0.013(6) -0.003(6) -0.003(6)
C24 0.100(9) 0.061(8) 0.079(8) 0.021(7) -0.014(7) -0.006(7)
C25 0.110(11) 0.085(10) 0.084(10) -0.007(7) 0.004(8) 0.009(8)
C26 0.072(13) 0.049(10) 0.053(10) 0.011(8) 0.005(9) 0.020(9)
C27 0.046(9) 0.059(11) 0.054(9) 0.004(8) -0.003(8) 0.013(8)
C28 0.135(12) 0.140(12) 0.155(12) 0.011(9) -0.019(9) 0.002(9)
C29 0.094(10) 0.098(10) 0.090(9) 0.020(7) 0.034(8) 0.013(8)
C30 0.064(12) 0.110(18) 0.081(13) -0.025(12) 0.004(10) 0.014(12)

loop_
_atom_type_symbol
_atom_type_description
_atom_type_scat_dispersion_real
_atom_type_scat_dispersion_imag
_atom_type_scat_source
C C 0.0033 0.0016 'International Tables Vol C Tables 4.2.6.8 and 6.1.1.4'
H H 0.0000 0.0000 'International Tables Vol C Tables 4.2.6.8 and 6.1.1.4'
O O 0.0106 0.0060 'International Tables Vol C Tables 4.2.6.8 and 6.1.1.4'
Ba Ba -0.3244 2.2819 'International Tables Vol C Tables 4.2.6.8 and 6.1.1.4'
U U -9.6767 9.6646 'International Tables Vol C Tables 4.2.6.8 and 6.1.1.4'

loop_
_geom_angle_atom_site_label_1
_geom_angle_atom_site_label_2
_geom_angle_atom_site_label_3
_geom_angle
_geom_angle_site_symmetry_1
_geom_angle_site_symmetry_3
O2 U1 O1 177.4(6) . .
O2 U1 O5 89.6(5) . .
O1 U1 O5 88.1(5) . .
O2 U1 O12 88.1(5) . 4_565
O1 U1 O12 89.9(5) . 4_565
O5 U1 O12 67.3(4) . 4_565
O2 U1 O10 89.2(5) . .
O1 U1 O10 93.2(5) . .
O5 U1 O10 172.9(4) . .
O12 U1 O10 119.7(4) 4_565 .
O2 U1 O9 93.0(4) . .
O1 U1 O9 89.2(5) . .
O5 U1 O9 120.5(4) . .
O12 U1 O9 172.1(4) 4_565 .
O10 U1 O9 52.5(3) . .
O2 U1 O11 90.9(4) . 4_565
O1 U1 O11 89.2(5) . 4_565
O5 U1 O11 119.2(4) . 4_565
O12 U1 O11 52.0(4) 4_565 4_565
O10 U1 O11 67.8(4) . 4_565
O9 U1 O11 120.1(3) . 4_565
O2 U1 O6 91.8(4) . .
O1 U1 O6 87.7(5) . .
O5 U1 O6 51.1(4) . .
O12 U1 O6 118.4(4) 4_565 .
O10 U1 O6 121.9(4) . .
O9 U1 O6 69.4(3) . .
O11 U1 O6 169.9(4) 4_565 .
O3 U2 O4 179.6(6) . .
O3 U2 O14 86.8(4) . .
O4 U2 O14 93.1(5) . .
O3 U2 O15 89.8(5) . 3_655
O4 U2 O15 90.5(5) . 3_655
O14 U2 O15 66.1(4) . 3_655
O3 U2 O13 92.3(5) . .
O4 U2 O13 87.4(6) . .
O14 U2 O13 53.6(3) . .
O15 U2 O13 119.4(4) 3_655 .
O3 U2 O8 92.4(5) . .
O4 U2 O8 87.3(4) . .
O14 U2 O8 120.3(4) . .
O15 U2 O8 173.3(4) 3_655 .
O13 U2 O8 66.8(4) . .
O3 U2 O16 90.6(5) . 3_655
O4 U2 O16 89.8(6) . 3_655
O14 U2 O16 120.7(4) . 3_655
O15 U2 O16 54.6(4) 3_655 3_655
O13 U2 O16 173.4(4) . 3_655
O8 U2 O16 119.0(4) . 3_655
O3 U2 O7 88.3(4) . .
O4 U2 O7 91.7(5) . .
O14 U2 O7 172.3(4) . .
O15 U2 O7 119.9(4) 3_655 .
O13 U2 O7 120.7(3) . .
O8 U2 O7 53.9(3) . .
O16 U2 O7 65.3(4) 3_655 .
O16 Ba1 O16 81.4(5) 4 3_655
O16 Ba1 O7 56.3(3) 4 2_655
O16 Ba1 O7 109.5(4) 3_655 2_655
O16 Ba1 O7 109.5(4) 4 .
O16 Ba1 O7 56.3(3) 3_655 .
O7 Ba1 O7 163.3(4) 2_655 .
O16 Ba1 O17 141.0(4) 4 .
O16 Ba1 O17 77.4(4) 3_655 .
O7 Ba1 O17 101.1(4) 2_655 .
O7 Ba1 O17 85.1(4) . .
O16 Ba1 O17 77.4(4) 4 2_655
O16 Ba1 O17 141.0(4) 3_655 2_655
O7 Ba1 O17 85.1(4) 2_655 2_655
O7 Ba1 O17 101.1(4) . 2_655
O17 Ba1 O17 136.8(7) . 2_655
O16 Ba1 O18 110.1(6) 4 .
O16 Ba1 O18 157.3(5) 3_655 .
O7 Ba1 O18 92.9(4) 2_655 .
O7 Ba1 O18 101.0(4) . .
O17 Ba1 O18 101.7(6) . .
O16 Ba1 O18 157.3(5) 4 2_655
O16 Ba1 O18 110.1(6) 3_655 2_655
O7 Ba1 O18 101.0(4) 2_655 2_655
O7 Ba1 O18 92.9(4) . 2_655
O17 Ba1 O18 101.7(6) 2_655 2_655
O18 Ba1 O18 66.7(10) . 2_655
O20 Ba2 O20 71.8(2) 2 4
O20 Ba2 O20 71.8(2) 2 3
O20 Ba2 O20 112.1(4) 4 3
O20 Ba2 O20 112.1(4) 2 .
O20 Ba2 O20 71.8(2) 4 .
O20 Ba2 O20 71.8(2) 3 .
O20 Ba2 O19 71.6(6) 2 4
O20 Ba2 O19 67.7(4) 4 4
O20 Ba2 O19 141.1(5) 3 4
O20 Ba2 O19 135.6(4) . 4
O20 Ba2 O19 67.7(4) 2 2
O20 Ba2 O19 135.6(4) 4 2
O20 Ba2 O19 71.6(6) 3 2
O20 Ba2 O19 141.1(5) . 2
O19 Ba2 O19 82.7(3) 4 2
O20 Ba2 O19 141.1(5) 2 .
O20 Ba2 O19 71.6(6) 4 .
O20 Ba2 O19 135.6(4) 3 .
O20 Ba2 O19 67.7(4) . .
O19 Ba2 O19 82.7(3) 4 .
O19 Ba2 O19 138.2(9) 2 .
O20 Ba2 O19 135.6(4) 2 3
O20 Ba2 O19 141.1(5) 4 3
O20 Ba2 O19 67.7(4) 3 3
O20 Ba2 O19 71.6(6) . 3
O19 Ba2 O19 138.2(9) 4 3
O19 Ba2 O19 82.7(3) 2 3
O19 Ba2 O19 82.7(3) . 3
O21 Ba3 O21 76.8(3) 2_665 3_655
O21 Ba3 O21 122.8(8) 2_665 .
O21 Ba3 O21 76.8(3) 3_655 .
O21 Ba3 O21 76.8(3) 2_665 4_565
O21 Ba3 O21 122.9(8) 3_655 4_565
O21 Ba3 O21 76.8(3) . 4_565
O21 Ba3 O22 148.7(5) 2_665 .
O21 Ba3 O22 80.2(5) 3_655 .
O21 Ba3 O22 70.9(5) . .
O21 Ba3 O22 134.2(5) 4_565 .
O21 Ba3 O22 80.2(5) 2_665 3_655
O21 Ba3 O22 70.9(5) 3_655 3_655
O21 Ba3 O22 134.2(5) . 3_655
O21 Ba3 O22 148.7(5) 4_565 3_655
O22 Ba3 O22 72.4(3) . 3_655
O21 Ba3 O22 70.9(5) 2_665 2_665
O21 Ba3 O22 134.2(5) 3_655 2_665
O21 Ba3 O22 148.7(5) . 2_665
O21 Ba3 O22 80.2(5) 4_565 2_665
O22 Ba3 O22 113.2(6) . 2_665
O22 Ba3 O22 72.4(3) 3_655 2_665
O21 Ba3 O22 134.2(5) 2_665 4_565
O21 Ba3 O22 148.7(5) 3_655 4_565
O21 Ba3 O22 80.2(5) . 4_565
O21 Ba3 O22 70.8(5) 4_565 4_565
O22 Ba3 O22 72.4(3) . 4_565
O22 Ba3 O22 113.2(6) 3_655 4_565
O22 Ba3 O22 72.4(3) 2_665 4_565
C6 O5 U1 96.3(9) . .
C6 O6 U1 93.2(8) . .
C7 O7 U2 94.4(9) . .
C7 O7 Ba1 147.2(9) . .
U2 O7 Ba1 117.8(4) . .
C7 O8 U2 92.9(9) . .
C16 O9 U1 94.4(8) . .
C16 O10 U1 95.8(9) . .
C17 O11 U1 95.7(10) . 3_655
C17 O12 U1 94.0(9) . 3_655
C26 O13 U2 93.2(10) . .
C26 O14 U2 92.8(8) . .
C27 O15 U2 94.1(8) . 4_565
C27 O16 U2 91.7(9) . 4_565
C27 O16 Ba1 146.6(10) . 3
U2 O16 Ba1 119.4(5) 4_565 3
C5 C1 C6 115.4(13) . .
C5 C1 C2 104.6(13) . .
C6 C1 C2 112.3(13) . .
C5 C1 C8 111.5(14) . .
C6 C1 C8 103.8(12) . .
C2 C1 C8 109.2(12) . .
C10 C2 C9 109.7(11) . .
C10 C2 C3 116.3(13) . .
C9 C2 C3 112.0(11) . .
C10 C2 C1 105.5(13) . .
C9 C2 C1 114.2(13) . .
C3 C2 C1 98.8(8) . .
C7 C3 C4 112.1(12) . .
C7 C3 C2 108.4(11) . .
C4 C3 C2 105.4(11) . .
C7 C3 H3 110.3 . .
C4 C3 H3 110.3 . .
C2 C3 H3 110.3 . .
C3 C4 C5 105.7(15) . .
C3 C4 H4A 110.6 . .
C5 C4 H4A 110.6 . .
C3 C4 H4B 110.6 . .
C5 C4 H4B 110.6 . .
H4A C4 H4B 108.7 . .
C1 C5 C4 107.4(16) . .
C1 C5 H5A 110.2 . .
C4 C5 H5A 110.2 . .
C1 C5 H5B 110.2 . .
C4 C5 H5B 110.2 . .
H5A C5 H5B 108.5 . .
O5 C6 O6 119.3(13) . .
O5 C6 C1 121.7(13) . .
O6 C6 C1 118.7(13) . .
O7 C7 O8 118.3(14) . .
O7 C7 C3 127.3(14) . .
O8 C7 C3 114.2(14) . .
C1 C8 H8A 109.5 . .
C1 C8 H8B 109.5 . .
H8A C8 H8B 109.5 . .
C1 C8 H8C 109.5 . .
H8A C8 H8C 109.5 . .
H8B C8 H8C 109.5 . .
C2 C9 H9A 109.5 . .
C2 C9 H9B 109.5 . .
H9A C9 H9B 109.5 . .
C2 C9 H9C 109.5 . .
H9A C9 H9C 109.5 . .
H9B C9 H9C 109.5 . .
C2 C10 H10A 109.5 . .
C2 C10 H10B 109.5 . .
H10A C10 H10B 109.5 . .
C2 C10 H10C 109.5 . .
H10A C10 H10C 109.5 . .
H10B C10 H10C 109.5 . .
C18 C11 C16 111.1(14) . .
C18 C11 C12 103.8(8) . .
C16 C11 C12 114.2(12) . .
C18 C11 C15 108.6(9) . .
C16 C11 C15 114.0(12) . .
C12 C11 C15 104.4(8) . .
C13 C12 C19 106.8(12) . .
C13 C12 C11 100.4(10) . .
C19 C12 C11 106.9(11) . .
C13 C12 C20 105.6(9) . .
C19 C12 C20 110.2(14) . .
C11 C12 C20 125.2(9) . .
C12 C13 C14 111.0(13) . .
C12 C13 C17 111.0(12) . .
C14 C13 C17 111.9(12) . .
C12 C13 H13 99.9 . .
C14 C13 H13 112.9 . .
C17 C13 H13 109.6 . .
C15 C14 C13 102.3(13) . .
C15 C14 H14A 111.3 . .
C13 C14 H14A 111.3 . .
C15 C14 H14B 111.3 . .
C13 C14 H14B 111.3 . .
H14A C14 H14B 109.2 . .
C14 C15 C11 106.6(11) . .
C14 C15 H15A 110.4 . .
C11 C15 H15A 110.4 . .
C14 C15 H15B 110.4 . .
C11 C15 H15B 110.4 . .
H15A C15 H15B 108.6 . .
O10 C16 O9 116.7(13) . .
O10 C16 C11 121.4(14) . .
O9 C16 C11 121.6(13) . .
O11 C17 O12 118.0(15) . .
O11 C17 C13 122.6(14) . .
O12 C17 C13 119.3(13) . .
C11 C18 H18A 109.5 . .
C11 C18 H18B 108.6 . .
H18A C18 H18B 109.5 . .
C11 C18 H18C 110.4 . .
H18A C18 H18C 109.5 . .
H18B C18 H18C 109.4 . .
C12 C19 H19A 109.5 . .
C12 C19 H19B 109.5 . .
H19A C19 H19B 109.5 . .
C12 C19 H19C 109.5 . .
H19A C19 H19C 109.5 . .
H19B C19 H19C 109.5 . .
C12 C20 H20A 109.5 . .
C12 C20 H20B 109.5 . .
H20A C20 H20B 109.5 . .
C12 C20 H20C 109.5 . .
H20A C20 H20C 109.5 . .
H20B C20 H20C 109.5 . .
C26 C21 C25 119.2(16) . .
C26 C21 C22 112.6(14) . .
C25 C21 C22 100.3(14) . .
C26 C21 C28 109.8(16) . .
C25 C21 C28 104.5(17) . .
C22 C21 C28 109.7(16) . .
C29 C22 C21 115.2(15) . .
C29 C22 C23 109.6(14) . .
C21 C22 C23 106.4(12) . .
C29 C22 C30 100.7(16) . .
C21 C22 C30 112.7(14) . .
C23 C22 C30 112.4(14) . .
C24 C23 C27 120.9(13) . .
C24 C23 C22 103.2(11) . .
C27 C23 C22 111.3(12) . .
C24 C23 H23 106.9 . .
C27 C23 H23 106.9 . .
C22 C23 H23 106.9 . .
C23 C24 C25 107.7(14) . .
C23 C24 H24A 110.2 . .
C25 C24 H24A 110.2 . .
C23 C24 H24B 110.2 . .
C25 C24 H24B 110.2 . .
H24A C24 H24B 108.5 . .
C21 C25 C24 106.3(16) . .
C21 C25 H25A 110.5 . .
C24 C25 H25A 110.5 . .
C21 C25 H25B 110.5 . .
C24 C25 H25B 110.5 . .
H25A C25 H25B 108.7 . .
O13 C26 O14 120.2(14) . .
O13 C26 C21 119.8(16) . .
O14 C26 C21 120.0(15) . .
O15 C27 O16 119.6(12) . .
O15 C27 C23 121.1(14) . .
O16 C27 C23 118.3(14) . .
C21 C28 H28A 109.5 . .
C21 C28 H28B 109.5 . .
H28A C28 H28B 109.5 . .
C21 C28 H28C 109.5 . .
H28A C28 H28C 109.5 . .
H28B C28 H28C 109.5 . .
C22 C29 H29A 109.5 . .
C22 C29 H29B 109.5 . .
H29A C29 H29B 109.5 . .
C22 C29 H29C 109.5 . .
H29A C29 H29C 109.5 . .
H29B C29 H29C 109.5 . .
C22 C30 H30A 109.5 . .
C22 C30 H30B 109.5 . .
H30A C30 H30B 109.5 . .
C22 C30 H30C 109.5 . .
H30A C30 H30C 109.5 . .
H30B C30 H30C 109.5 . .

loop_
_geom_bond_atom_site_label_1
_geom_bond_atom_site_label_2
_geom_bond_distance
_geom_bond_site_symmetry_2
U1 O2 1.742(10) .
U1 O1 1.747(11) .
U1 O5 2.426(9) .
U1 O12 2.430(11) 4_565
U1 O10 2.449(11) .
U1 O9 2.451(8) .
U1 O11 2.462(11) 4_565
U1 O6 2.479(9) .
U2 O3 1.754(12) .
U2 O4 1.789(13) .
U2 O14 2.445(10) .
U2 O15 2.437(11) 3_655
U2 O13 2.453(10) .
U2 O8 2.467(11) .
U2 O16 2.474(12) 3_655
U2 O7 2.491(10) .
Ba1 O16 2.824(13) 4
Ba1 O16 2.824(13) 3_655
Ba1 O7 2.852(10) 2_655
Ba1 O7 2.852(10) .
Ba1 O17 2.956(19) .
Ba1 O17 2.957(19) 2_655
Ba1 O18 3.15(3) .
Ba1 O18 3.15(3) 2_655
Ba2 O20 2.777(10) 2
Ba2 O20 2.778(10) 4
Ba2 O20 2.778(10) 3
Ba2 O20 2.778(10) .
Ba2 O19 2.849(19) 4
Ba2 O19 2.849(19) 2
Ba2 O19 2.849(19) .
Ba2 O19 2.849(19) 3
Ba3 O21 2.890(18) 2_665
Ba3 O21 2.890(18) 3_655
Ba3 O21 2.890(18) .
Ba3 O21 2.890(18) 4_565
Ba3 O22 2.903(16) .
Ba3 O22 2.903(16) 3_655
Ba3 O22 2.903(16) 2_665
Ba3 O22 2.903(16) 4_565
O5 C6 1.219(18) .
O6 C6 1.235(16) .
O7 C7 1.259(19) .
O8 C7 1.359(18) .
O9 C16 1.296(18) .
O10 C16 1.251(19) .
O11 C17 1.192(17) .
O11 U1 2.462(11) 3_655
O12 C17 1.308(18) .
O12 U1 2.430(11) 3_655
O13 C26 1.258(19) .
O14 C26 1.29(2) .
O15 C27 1.29(2) .
O15 U2 2.437(11) 4_565
O16 C27 1.318(19) .
O16 U2 2.474(12) 4_565
O16 Ba1 2.824(13) 3
C1 C5 1.51(2) .
C1 C6 1.54(2) .
C1 C2 1.59(2) .
C1 C8 1.60(2) .
C2 C10 1.447(14) .
C2 C9 1.539(15) .
C2 C3 1.578(19) .
C3 C7 1.47(2) .
C3 C4 1.516(19) .
C3 H3 0.9800 .
C4 C5 1.542(13) .
C4 H4A 0.9700 .
C4 H4B 0.9700 .
C5 H5A 0.9700 .
C5 H5B 0.9700 .
C8 H8A 0.9600 .
C8 H8B 0.9600 .
C8 H8C 0.9600 .
C9 H9A 0.9600 .
C9 H9B 0.9600 .
C9 H9C 0.9600 .
C10 H10A 0.9600 .
C10 H10B 0.9600 .
C10 H10C 0.9600 .
C11 C18 1.416(19) .
C11 C16 1.499(18) .
C11 C12 1.534(19) .
C11 C15 1.54(2) .
C12 C13 1.515(10) .
C12 C19 1.52(2) .
C12 C20 1.532(10) .
C13 C14 1.529(10) .
C13 C17 1.55(2) .
C13 H13 0.9800 .
C14 C15 1.56(2) .
C14 H14A 0.9700 .
C14 H14B 0.9700 .
C15 H15A 0.9700 .
C15 H15B 0.9700 .
C18 H18A 0.9599 .
C18 H18B 0.9600 .
C18 H18C 0.9600 .
C19 H19A 0.9600 .
C19 H19B 0.9600 .
C19 H19C 0.9600 .
C20 H20A 0.9600 .
C20 H20B 0.9600 .
C20 H20C 0.9600 .
C21 C26 1.48(2) .
C21 C25 1.52(3) .
C21 C22 1.54(2) .
C21 C28 1.58(3) .
C22 C29 1.51(2) .
C22 C23 1.58(2) .
C22 C30 1.63(2) .
C23 C24 1.52(2) .
C23 C27 1.506(19) .
C23 H23 0.9800 .
C24 C25 1.54(3) .
C24 H24A 0.9700 .
C24 H24B 0.9700 .
C25 H25A 0.9700 .
C25 H25B 0.9700 .
C28 H28A 0.9600 .
C28 H28B 0.9600 .
C28 H28C 0.9600 .
C29 H29A 0.9600 .
C29 H29B 0.9600 .
C29 H29C 0.9600 .
C30 H30A 0.9600 .
C30 H30B 0.9600 .
C30 H30C 0.9600 .
